data_2311155
loop_
_publ_author_name
'Nagarajaiah, H.'
'Puttaraju, K. B.'
'Shivashankar, K.'
'Begum, Noor Shahina'

_publ_section_title
;
 4-Bromo-methyl-6-tert-butyl-2H-chromen-2-one.
;
_journal_coeditor_code GK2575
_journal_issue 'Pt 7'
_journal_name_full 'Acta crystallographica. Section E, Structure reports online'
_journal_page_first o1056
_journal_paper_doi 10.1107/S1600536813015511
_journal_volume 69
_journal_year 2013
_chemical_formula_iupac 'C14 H15 Br O2'
_chemical_formula_moiety 'C14 H15 Br O2'
_chemical_formula_sum 'C14 H15 Br O2'
_chemical_formula_weight 295.17
_chemical_name_systematic
;
4-Bromomethyl-6-<i>tert</i>-butyl-2<i>H</i>-chromen-2-one
;
_space_group_IT_number 14
_space_group_name_Hall '-P 2ybc'
_space_group_name_H-M_alt 'P 1 21/c 1'
_symmetry_cell_setting monoclinic
_symmetry_space_group_name_Hall '-P 2ybc'
_symmetry_space_group_name_H-M 'P 1 21/c 1'
_atom_sites_solution_hydrogens geom
_atom_sites_solution_primary direct
_atom_sites_solution_secondary difmap
_cell_angle_alpha 90.00
_cell_angle_beta 97.518(3)
_cell_angle_gamma 90.00
_cell_formula_units_Z 4
_cell_length_a 10.3311(19)
_cell_length_b 16.830(3)
_cell_length_c 7.3374(14)
_cell_measurement_reflns_used 2074
_cell_measurement_temperature 100(2)
_cell_measurement_theta_max 27.00
_cell_measurement_theta_min 2.33
_cell_volume 1264.8(4)
_computing_cell_refinement 'SAINT-Plus (Bruker,1998)'
_computing_data_collection 'SMART (Bruker,1998)'
_computing_data_reduction 'SAINT-Plus (Bruker,1998)'
_computing_molecular_graphics
;ORTEP-3 for Windows (Farrugia, 2012) and
CAMERON (Watkin <i>et al.</i>, 1996)
;
_computing_publication_material 'WinGX (Farrugia, 2012)'
_computing_structure_refinement 'SHELXL97 (Sheldrick, 2008)'
_computing_structure_solution 'SHELXS97 (Sheldrick, 2008)'
_diffrn_ambient_temperature 100(2)
_diffrn_measured_fraction_theta_full 0.989
_diffrn_measured_fraction_theta_max 0.989
_diffrn_measurement_device_type 'Bruker SMART APEX CCD'
_diffrn_measurement_method '\w scans'
_diffrn_radiation_monochromator graphite
_diffrn_radiation_source 'fine-focus sealed tube'
_diffrn_radiation_type MoK\a
_diffrn_radiation_wavelength 0.71073
_diffrn_reflns_av_R_equivalents 0.0397
_diffrn_reflns_av_sigmaI/netI 0.0508
_diffrn_reflns_limit_h_max 12
_diffrn_reflns_limit_h_min -13
_diffrn_reflns_limit_k_max 16
_diffrn_reflns_limit_k_min -21
_diffrn_reflns_limit_l_max 9
_diffrn_reflns_limit_l_min -9
_diffrn_reflns_number 7522
_diffrn_reflns_theta_full 27.00
_diffrn_reflns_theta_max 27.00
_diffrn_reflns_theta_min 2.33
_exptl_absorpt_coefficient_mu 3.237
_exptl_absorpt_correction_T_max 0.6254
_exptl_absorpt_correction_T_min 0.5934
_exptl_absorpt_correction_type multi-scan
_exptl_absorpt_process_details '(SADABS; Bruker, 1998)'
_exptl_crystal_colour colourless
_exptl_crystal_density_diffrn 1.550
_exptl_crystal_density_method 'not measured'
_exptl_crystal_description block
_exptl_crystal_F_000 600
_exptl_crystal_size_max 0.18
_exptl_crystal_size_mid 0.16
_exptl_crystal_size_min 0.16
_refine_diff_density_max 0.782
_refine_diff_density_min -0.364
_refine_ls_extinction_method none
_refine_ls_goodness_of_fit_ref 1.051
_refine_ls_hydrogen_treatment constr
_refine_ls_matrix_type full
_refine_ls_number_parameters 144
_refine_ls_number_reflns 2737
_refine_ls_number_restraints 0
_refine_ls_restrained_S_all 1.051
_refine_ls_R_factor_all 0.0606
_refine_ls_R_factor_gt 0.0408
_refine_ls_shift/su_max 0.000
_refine_ls_shift/su_mean 0.000
_refine_ls_structure_factor_coef Fsqd
_refine_ls_weighting_details 'calc w=1/[\s^2^(Fo^2^)+(0.0531P)^2^] where P=(Fo^2^+2Fc^2^)/3'
_refine_ls_weighting_scheme calc
_refine_ls_wR_factor_gt 0.0949
_refine_ls_wR_factor_ref 0.1069
_reflns_number_gt 2074
_reflns_number_total 2737
_reflns_threshold_expression >2\s(I)
_cod_data_source_file gk2575sup1.cif
_cod_data_source_block I
_cod_original_sg_symbol_Hall '-P 2ybc '
_cod_original_sg_symbol_H-M ' P 21/c'
_cod_database_code 2311155

loop_
_symmetry_equiv_pos_as_xyz
'x, y, z'
'-x, y+1/2, -z+1/2'
'-x, -y, -z'
'x, -y-1/2, z-1/2'

loop_
_atom_site_type_symbol
_atom_site_label
_atom_site_fract_x
_atom_site_fract_y
_atom_site_fract_z
_atom_site_U_iso_or_equiv
_atom_site_adp_type
_atom_site_calc_flag
_atom_site_refinement_flags
_atom_site_occupancy
_atom_site_symmetry_multiplicity
C C1 0.4032(3) 0.13349(18) 0.2373(4) 0.0198(7) Uani d . 1 1
H H1A 0.4081 0.0849 0.1624 0.024 Uiso calc R 1 1
H H1B 0.4768 0.1686 0.2164 0.024 Uiso calc R 1 1
C C2 0.5105(3) 0.13683(17) 0.7557(4) 0.0190(6) Uani d . 1 1
C C3 0.4913(3) 0.15577(18) 0.5616(4) 0.0190(6) Uani d . 1 1
H H3 0.5340 0.2011 0.5205 0.023 Uiso calc R 1 1
C C4 0.4148(3) 0.11146(17) 0.4361(4) 0.0173(6) Uani d . 1 1
C C5 0.2620(3) -0.00601(18) 0.3828(4) 0.0171(6) Uani d . 1 1
H H5 0.2467 0.0057 0.2551 0.021 Uiso calc R 1 1
C C6 0.1996(3) -0.07068(17) 0.4490(4) 0.0187(6) Uani d . 1 1
C C7 0.2270(3) -0.08765(18) 0.6383(4) 0.0215(7) Uani d . 1 1
H H7 0.1870 -0.1324 0.6869 0.026 Uiso calc R 1 1
C C8 0.3104(3) -0.04076(18) 0.7543(4) 0.0215(7) Uani d . 1 1
H H8 0.3276 -0.0530 0.8816 0.026 Uiso calc R 1 1
C C9 0.3687(3) 0.02395(17) 0.6843(4) 0.0182(6) Uani d . 1 1
C C10 0.3472(3) 0.04295(17) 0.4984(4) 0.0161(6) Uani d . 1 1
C C11 0.1007(3) -0.12192(18) 0.3272(4) 0.0210(7) Uani d . 1 1
C C12 -0.0343(3) -0.11188(14) 0.3930(5) 0.0368(9) Uani d . 1 1
H H12A -0.0993 -0.1429 0.3137 0.055 Uiso calc R 1 1
H H12B -0.0590 -0.0556 0.3871 0.055 Uiso calc R 1 1
H H12C -0.0301 -0.1307 0.5200 0.055 Uiso calc R 1 1
C C13 0.1402(3) -0.21004(14) 0.3427(4) 0.0265(7) Uani d R 1 1
H H13A 0.2251 -0.2171 0.2987 0.040 Uiso d R 1 1
H H13B 0.0744 -0.2421 0.2680 0.040 Uiso d R 1 1
H H13C 0.1465 -0.2269 0.4716 0.040 Uiso d R 1 1
C C14 0.0902(2) -0.09867(5) 0.12412(5) 0.0305(8) Uani d . 1 1
H H14A 0.1753 -0.1056 0.0808 0.046 Uiso calc R 1 1
H H14B 0.0632 -0.0430 0.1096 0.046 Uiso calc R 1 1
H H14C 0.0255 -0.1326 0.0520 0.046 Uiso calc R 1 1
O O1 0.45022(6) 0.06915(5) 0.80902(6) 0.0197(5) Uani d R 1 1
O O2 0.57521(5) 0.17418(5) 0.87563(5) 0.0241(5) Uani d R 1 1
Br Br1 0.23783(3) 0.18813(2) 0.16045(4) 0.03299(15) Uani d R 1 1

loop_
_atom_site_aniso_label
_atom_site_aniso_U_11
_atom_site_aniso_U_22
_atom_site_aniso_U_33
_atom_site_aniso_U_12
_atom_site_aniso_U_13
_atom_site_aniso_U_23
C1 0.0208(16) 0.0200(16) 0.0194(15) 0.0001(12) 0.0053(12) 0.0043(12)
C2 0.0205(16) 0.0150(15) 0.0227(16) 0.0037(12) 0.0073(13) -0.0024(12)
C3 0.0178(16) 0.0190(16) 0.0205(15) 0.0001(12) 0.0036(12) 0.0029(12)
C4 0.0161(15) 0.0153(15) 0.0208(15) 0.0031(12) 0.0035(12) 0.0013(12)
C5 0.0165(15) 0.0185(16) 0.0164(14) 0.0038(12) 0.0018(12) 0.0026(11)
C6 0.0170(15) 0.0157(15) 0.0246(16) 0.0017(12) 0.0066(12) -0.0007(12)
C7 0.0251(17) 0.0155(15) 0.0252(16) 0.0007(13) 0.0082(13) 0.0021(12)
C8 0.0257(17) 0.0232(17) 0.0164(15) 0.0013(13) 0.0063(13) 0.0009(12)
C9 0.0189(16) 0.0202(16) 0.0159(14) 0.0016(12) 0.0036(12) -0.0034(12)
C10 0.0163(15) 0.0146(14) 0.0177(14) 0.0035(11) 0.0038(11) -0.0021(11)
C11 0.0219(16) 0.0153(15) 0.0260(17) -0.0002(12) 0.0046(13) 0.0010(13)
C12 0.0241(19) 0.030(2) 0.057(2) -0.0062(15) 0.0107(17) -0.0144(18)
C13 0.034(2) 0.0228(17) 0.0230(17) -0.0016(14) 0.0032(14) -0.0003(13)
C14 0.033(2) 0.0261(19) 0.0288(18) -0.0086(15) -0.0094(15) 0.0047(14)
O1 0.0252(12) 0.0186(11) 0.0149(10) -0.0026(9) 0.0014(9) 0.0002(8)
O2 0.0283(13) 0.0232(12) 0.0202(11) -0.0030(9) 0.0010(9) -0.0037(9)
Br1 0.0305(2) 0.0332(2) 0.0326(2) 0.00355(15) -0.00600(15) 0.01003(15)

loop_
_atom_type_symbol
_atom_type_description
_atom_type_scat_dispersion_real
_atom_type_scat_dispersion_imag
_atom_type_scat_source
C C 0.0033 0.0016 'International Tables Vol C Tables 4.2.6.8 and 6.1.1.4'
H H 0.0000 0.0000 'International Tables Vol C Tables 4.2.6.8 and 6.1.1.4'
Br Br -0.2901 2.4595 'International Tables Vol C Tables 4.2.6.8 and 6.1.1.4'
O O 0.0106 0.0060 'International Tables Vol C Tables 4.2.6.8 and 6.1.1.4'

loop_
_geom_angle_atom_site_label_1
_geom_angle_atom_site_label_2
_geom_angle_atom_site_label_3
_geom_angle
C4 C1 Br1 110.7(2)
C4 C1 H1A 109.5
Br1 C1 H1A 109.5
C4 C1 H1B 109.5
Br1 C1 H1B 109.5
H1A C1 H1B 108.1
O2 C2 O1 116.8(2)
O2 C2 C3 126.4(3)
O1 C2 C3 116.9(2)
C4 C3 C2 122.7(3)
C4 C3 H3 118.7
C2 C3 H3 118.7
C3 C4 C10 119.0(3)
C3 C4 C1 119.4(3)
C10 C4 C1 121.6(3)
C6 C5 C10 122.1(3)
C6 C5 H5 118.9
C10 C5 H5 118.9
C5 C6 C7 117.6(3)
C5 C6 C11 122.9(3)
C7 C6 C11 119.6(3)
C8 C7 C6 121.4(3)
C8 C7 H7 119.3
C6 C7 H7 119.3
C9 C8 C7 119.4(3)
C9 C8 H8 120.3
C7 C8 H8 120.3
C8 C9 O1 116.4(2)
C8 C9 C10 121.8(3)
O1 C9 C10 121.8(3)
C9 C10 C5 117.6(3)
C9 C10 C4 118.0(3)
C5 C10 C4 124.3(3)
C14 C11 C6 112.4(2)
C14 C11 C13 107.6(2)
C6 C11 C13 110.4(2)
C14 C11 C12 109.0(2)
C6 C11 C12 108.4(2)
C13 C11 C12 108.9(2)
C11 C12 H12A 109.5
C11 C12 H12B 109.5
H12A C12 H12B 109.5
C11 C12 H12C 109.5
H12A C12 H12C 109.5
H12B C12 H12C 109.5
C11 C13 H13A 109.5
C11 C13 H13B 109.4
H13A C13 H13B 109.5
C11 C13 H13C 109.5
H13A C13 H13C 109.4
H13B C13 H13C 109.5
C11 C14 H14A 109.5
C11 C14 H14B 109.5
H14A C14 H14B 109.5
C11 C14 H14C 109.5
H14A C14 H14C 109.5
H14B C14 H14C 109.5
C2 O1 C9 121.59(17)

loop_
_geom_bond_atom_site_label_1
_geom_bond_atom_site_label_2
_geom_bond_distance
C1 C4 1.494(4)
C1 Br1 1.957(3)
C1 H1A 0.9900
C1 H1B 0.9900
C2 O2 1.209(3)
C2 O1 1.379(3)
C2 C3 1.448(4)
C3 C4 1.356(4)
C3 H3 0.9500
C4 C10 1.452(4)
C5 C6 1.385(4)
C5 C10 1.407(4)
C5 H5 0.9500
C6 C7 1.410(4)
C6 C11 1.532(4)
C7 C8 1.378(4)
C7 H7 0.9500
C8 C9 1.376(4)
C8 H8 0.9500
C9 O1 1.387(3)
C9 C10 1.390(4)
C11 C14 1.531(3)
C11 C13 1.539(4)
C11 C12 1.544(4)
C12 H12A 0.9800
C12 H12B 0.9800
C12 H12C 0.9800
C13 H13A 0.9800
C13 H13B 0.9782
C13 H13C 0.9819
C14 H14A 0.9800
C14 H14B 0.9800
C14 H14C 0.9800

loop_
_geom_hbond_atom_site_label_D
_geom_hbond_atom_site_label_H
_geom_hbond_atom_site_label_A
_geom_hbond_site_symmetry_A
_geom_hbond_distance_DH
_geom_hbond_distance_HA
_geom_hbond_distance_DA
_geom_hbond_angle_DHA
C3 H3 O2 4_565 0.950 2.42 3.334(4) 162

loop_
_geom_torsion_atom_site_label_1
_geom_torsion_atom_site_label_2
_geom_torsion_atom_site_label_3
_geom_torsion_atom_site_label_4
_geom_torsion
O2 C2 C3 C4 -178.6(3)
O1 C2 C3 C4 2.0(4)
C2 C3 C4 C10 1.1(4)
C2 C3 C4 C1 -178.1(3)
Br1 C1 C4 C3 -102.3(3)
Br1 C1 C4 C10 78.5(3)
C10 C5 C6 C7 -1.6(4)
C10 C5 C6 C11 176.5(3)
C5 C6 C7 C8 1.4(4)
C11 C6 C7 C8 -176.8(3)
C6 C7 C8 C9 -0.2(5)
C7 C8 C9 O1 179.2(2)
C7 C8 C9 C10 -0.9(5)
C8 C9 C10 C5 0.7(4)
O1 C9 C10 C5 -179.4(2)
C8 C9 C10 C4 -178.9(3)
O1 C9 C10 C4 1.0(4)
C6 C5 C10 C9 0.6(4)
C6 C5 C10 C4 -179.9(3)
C3 C4 C10 C9 -2.7(4)
C1 C4 C10 C9 176.5(3)
C3 C4 C10 C5 177.8(3)
C1 C4 C10 C5 -3.0(4)
C5 C6 C11 C14 5.8(4)
C7 C6 C11 C14 -176.1(3)
C5 C6 C11 C13 126.0(3)
C7 C6 C11 C13 -55.9(3)
C5 C6 C11 C12 -114.7(3)
C7 C6 C11 C12 63.4(3)
O2 C2 O1 C9 176.86(19)
C3 C2 O1 C9 -3.7(3)
C8 C9 O1 C2 -177.8(2)
C10 C9 O1 C2 2.3(4)
